data_4087455
loop_
_publ_author_name
'Engl, Pascal S.'
'Senn, Remo'
'Otth, Elisabeth'
'Togni, Antonio'

_publ_section_title
;
 Synthesis and Characterization of N-Trifluoromethyl N-Heterocyclic
 Carbene Ligands and Their Complexes
;
_journal_issue 7
_journal_name_full Organometallics
_journal_page_first 1384
_journal_paper_doi 10.1021/acs.organomet.5b00137
_journal_volume 34
_journal_year 2015
_chemical_formula_moiety "'C15 H8 F6 N2 Se"
_chemical_formula_sum 'C15 H8 F6 N2 Se'
_chemical_formula_weight 409.19
_space_group_crystal_system triclinic
_space_group_IT_number 2
_space_group_name_Hall '-P 1'
_space_group_name_H-M_alt 'P -1'
_atom_sites_solution_hydrogens geom
_audit_creation_method SHELXL-2013
_cell_angle_alpha 85.932(3)
_cell_angle_beta 79.201(2)
_cell_angle_gamma 78.825(2)
_cell_formula_units_Z 6
_cell_length_a 12.4828(16)
_cell_length_b 12.8503(16)
_cell_length_c 14.2670(18)
_cell_measurement_reflns_used 8738
_cell_measurement_temperature 99(2)
_cell_measurement_theta_max 29.46
_cell_measurement_theta_min 2.21
_cell_volume 2204.0(5)
_computing_cell_refinement 'Bruker SAINT'
_computing_data_collection 'Bruker APEX2'
_computing_data_reduction 'Bruker SAINT'
_computing_molecular_graphics 'Bruker SHELXTL'
_computing_publication_material 'Bruker SHELXTL'
_computing_structure_refinement 'SHELXL-97 (Sheldrick, 2008)'
_computing_structure_solution 'SHELXS-97 (Sheldrick, 2008)'
_diffrn_ambient_temperature 99(2)
_diffrn_measured_fraction_theta_full 1.000
_diffrn_measured_fraction_theta_max 0.999
_diffrn_measurement_device_type 'Bruker APEX-II CCD'
_diffrn_measurement_method 'phi and omega scans'
_diffrn_radiation_monochromator graphite
_diffrn_radiation_source 'fine-focus sealed tube'
_diffrn_radiation_type MoK\a
_diffrn_radiation_wavelength 0.71073
_diffrn_reflns_av_R_equivalents 0.0467
_diffrn_reflns_av_unetI/netI 0.0567
_diffrn_reflns_Laue_measured_fraction_full 1.000
_diffrn_reflns_Laue_measured_fraction_max 0.999
_diffrn_reflns_limit_h_max 15
_diffrn_reflns_limit_h_min -15
_diffrn_reflns_limit_k_max 16
_diffrn_reflns_limit_k_min -16
_diffrn_reflns_limit_l_max 18
_diffrn_reflns_limit_l_min -18
_diffrn_reflns_number 26228
_diffrn_reflns_point_group_measured_fraction_full 1.000
_diffrn_reflns_point_group_measured_fraction_max 0.999
_diffrn_reflns_theta_full 25.242
_diffrn_reflns_theta_max 27.102
_diffrn_reflns_theta_min 1.454
_exptl_absorpt_coefficient_mu 2.623
_exptl_absorpt_correction_T_max 0.6094
_exptl_absorpt_correction_T_min 0.6094
_exptl_absorpt_correction_type multi-scan
_exptl_absorpt_process_details 'SADABS 2004/1'
_exptl_crystal_colour yellow
_exptl_crystal_density_diffrn 1.850
_exptl_crystal_description block
_exptl_crystal_F_000 1200
_exptl_crystal_size_max 0.590
_exptl_crystal_size_mid 0.478
_exptl_crystal_size_min 0.387
_refine_diff_density_max 2.351
_refine_diff_density_min -1.165
_refine_diff_density_rms 0.143
_refine_ls_extinction_method none
_refine_ls_goodness_of_fit_ref 1.037
_refine_ls_hydrogen_treatment constr
_refine_ls_matrix_type full
_refine_ls_number_parameters 647
_refine_ls_number_reflns 9705
_refine_ls_number_restraints 12
_refine_ls_restrained_S_all 1.048
_refine_ls_R_factor_all 0.0898
_refine_ls_R_factor_gt 0.0632
_refine_ls_shift/su_max 0.008
_refine_ls_shift/su_mean 0.000
_refine_ls_structure_factor_coef Fsqd
_refine_ls_weighting_details 'w=1/[\s^2^(Fo^2^)+(0.0749P)^2^+12.5774P] where P=(Fo^2^+2Fc^2^)/3'
_refine_ls_weighting_scheme calc
_refine_ls_wR_factor_gt 0.1526
_refine_ls_wR_factor_ref 0.1703
_reflns_Friedel_coverage 0.000
_reflns_number_gt 7317
_reflns_number_total 9705
_reflns_threshold_expression 'I > 2\s(I)'
_cod_data_source_file om5b00137_si_002.cif
_cod_data_source_block Compound_6e
_cod_database_code 4087455
_shelx_space_group_comment
;
The symmetry employed for this shelxl refinement is uniquely defined
by the following loop, which should always be used as a source of
symmetry information in preference to the above space-group names.
They are only intended as comments.
;
_shelx_estimated_absorpt_t_min 0.307
_shelx_estimated_absorpt_t_max 0.430
_shelxl_version_number 2013-4

loop_
_space_group_symop_operation_xyz
'x, y, z'
'-x, -y, -z'

loop_
_atom_site_label
_atom_site_type_symbol
_atom_site_fract_x
_atom_site_fract_y
_atom_site_fract_z
_atom_site_U_iso_or_equiv
_atom_site_adp_type
_atom_site_occupancy
_atom_site_site_symmetry_order
_atom_site_calc_flag
_atom_site_refinement_flags_posn
_atom_site_refinement_flags_adp
_atom_site_refinement_flags_occupancy
_atom_site_disorder_assembly
_atom_site_disorder_group
Se1 Se 0.95122(4) 0.86093(4) 0.01732(4) 0.02455(15) Uani 1 1 d . . . . .
Se2 Se 0.97106(4) -0.09744(5) 0.69590(4) 0.02604(15) Uani 1 1 d . . . . .
Se3 Se 0.40846(4) 0.11035(4) 0.35121(4) 0.02308(14) Uani 1 1 d . . . . .
F1 F 0.9294(3) -0.3325(3) 0.6748(2) 0.0314(7) Uani 1 1 d . . . . .
F2 F 1.0200(3) -0.3343(3) 0.7891(3) 0.0319(8) Uani 1 1 d . . . . .
F3 F 0.8835(3) -0.4174(2) 0.8061(3) 0.0313(7) Uani 1 1 d . . . . .
F4 F 0.7232(8) 0.4210(8) 0.8898(7) 0.068(3) Uiso 0.534(10) 1 d . . P A 1
F5 F 0.7342(8) 0.4182(7) 0.7445(7) 0.061(3) Uiso 0.534(10) 1 d . . P A 1
F6 F 0.5767(7) 0.4163(7) 0.8352(7) 0.053(2) Uiso 0.534(10) 1 d . . P A 1
F4A F 0.6373(11) 0.4203(10) 0.7393(9) 0.077(4) Uiso 0.466(10) 1 d . . P A 2
F5A F 0.7649(8) 0.4240(8) 0.8072(7) 0.053(3) Uiso 0.466(10) 1 d . . P A 2
F6A F 0.6029(9) 0.4213(8) 0.8897(8) 0.060(3) Uiso 0.466(10) 1 d . . P A 2
F7 F 0.2371(3) 0.4508(3) 0.4226(3) 0.0432(10) Uani 1 1 d . . . . .
F8 F 0.3068(3) 0.3475(3) 0.3066(2) 0.0286(7) Uani 1 1 d . . . . .
F9 F 0.4017(3) 0.3593(3) 0.4148(3) 0.0383(9) Uani 1 1 d . . . . .
F10 F 0.1811(5) -0.3636(4) 0.5182(5) 0.0851(19) Uani 1 1 d . . . . .
F11 F 0.3547(5) -0.3827(5) 0.5064(5) 0.0842(16) Uani 1 1 d . U . . .
F12 F 0.2455(7) -0.3641(4) 0.6387(4) 0.105(2) Uani 1 1 d . U . . .
F13 F 0.9248(3) 0.6190(3) 0.0013(2) 0.0348(8) Uani 1 1 d . . . . .
F14 F 0.8959(3) 0.5314(3) 0.1336(3) 0.0405(9) Uani 1 1 d . . . . .
F15 F 1.0247(3) 0.6226(3) 0.1076(3) 0.0326(8) Uani 1 1 d . . . . .
F16 F 0.7381(4) 1.3727(3) 0.1420(4) 0.0615(13) Uani 1 1 d . . . . .
F17 F 0.5930(5) 1.3591(3) 0.0910(4) 0.0777(18) Uani 1 1 d . . . . .
F18 F 0.5880(5) 1.3617(3) 0.2381(4) 0.0692(15) Uani 1 1 d . . . . .
N1 N 0.8430(4) -0.2395(3) 0.8073(3) 0.0206(9) Uani 1 1 d . . . . .
N2 N 0.7751(3) -0.0723(3) 0.8376(3) 0.0182(9) Uani 1 1 d . . . . .
N3 N 0.2527(4) 0.2754(3) 0.4555(3) 0.0210(9) Uani 1 1 d . . . . .
N4 N 0.2317(3) 0.1162(3) 0.5103(3) 0.0185(9) Uani 1 1 d . . . . .
N5 N 0.8442(4) 0.7086(3) 0.1379(3) 0.0205(9) Uani 1 1 d . . . . .
N6 N 0.7663(3) 0.8730(3) 0.1711(3) 0.0183(9) Uani 1 1 d . . . . .
C1 C 0.8591(4) -0.1369(4) 0.7824(4) 0.0207(10) Uani 1 1 d . . . . .
C2 C 0.2944(4) 0.1693(4) 0.4423(4) 0.0196(10) Uani 1 1 d . . . . .
C3 C 0.8514(4) 0.8134(4) 0.1113(4) 0.0204(10) Uani 1 1 d . . . . .
C4 C 0.9200(4) -0.3313(4) 0.7683(4) 0.0238(11) Uani 1 1 d . . . . .
C5 C 0.7502(4) -0.2385(4) 0.8811(4) 0.0211(10) Uani 1 1 d . . . . .
C6 C 0.6997(4) -0.3183(4) 0.9324(4) 0.0238(11) Uani 1 1 d . . . . .
H6 H 0.7260 -0.3913 0.9196 0.029 Uiso 1 1 calc R U . . .
C7 C 0.6083(5) -0.2846(5) 1.0034(4) 0.0288(12) Uani 1 1 d . . . . .
H7 H 0.5721 -0.3363 1.0404 0.035 Uiso 1 1 calc R U . . .
C8 C 0.5689(5) -0.1787(5) 1.0217(4) 0.0281(12) Uani 1 1 d . . . . .
H8 H 0.5066 -0.1592 1.0708 0.034 Uiso 1 1 calc R U . . .
C9 C 0.6186(4) -0.1010(4) 0.9697(4) 0.0221(11) Uani 1 1 d . . . . .
H9 H 0.5916 -0.0280 0.9819 0.027 Uiso 1 1 calc R U . . .
C10 C 0.7083(4) -0.1326(4) 0.8998(4) 0.0192(10) Uani 1 1 d . . . . .
C11 C 0.7550(4) 0.0419(4) 0.8323(4) 0.0190(10) Uani 1 1 d . . . . .
C12 C 0.7837(5) 0.0969(5) 0.9006(4) 0.0252(11) Uani 1 1 d . . . . .
H12 H 0.8194 0.0597 0.9496 0.030 Uiso 1 1 calc R U . . .
C13 C 0.7602(5) 0.2065(5) 0.8971(4) 0.0273(12) Uani 1 1 d . . . . .
H13 H 0.7805 0.2450 0.9433 0.033 Uiso 1 1 calc R U . . .
C14 C 0.7067(4) 0.2604(4) 0.8259(4) 0.0253(11) Uani 1 1 d . . . . .
C15 C 0.6785(5) 0.2041(5) 0.7575(4) 0.0284(12) Uani 1 1 d . . . . .
H15 H 0.6425 0.2413 0.7087 0.034 Uiso 1 1 calc R U . . .
C16 C 0.7021(5) 0.0948(5) 0.7599(4) 0.0273(12) Uani 1 1 d . . . . .
H16 H 0.6827 0.0562 0.7132 0.033 Uiso 1 1 calc R U . . .
C17 C 0.6803(5) 0.3791(5) 0.8209(5) 0.0302(13) Uani 1 1 d . . . . .
C18 C 0.3000(5) 0.3583(4) 0.3997(4) 0.0269(12) Uani 1 1 d . . . . .
C19 C 0.1625(4) 0.2904(4) 0.5327(4) 0.0207(10) Uani 1 1 d . . . . .
C20 C 0.0931(5) 0.3782(4) 0.5747(4) 0.0270(12) Uani 1 1 d . . . . .
H20 H 0.1010 0.4482 0.5523 0.032 Uiso 1 1 calc R U . . .
C21 C 0.0112(5) 0.3596(5) 0.6514(4) 0.0293(12) Uani 1 1 d . . . . .
H21 H -0.0382 0.4185 0.6814 0.035 Uiso 1 1 calc R U . . .
C22 C -0.0008(4) 0.2570(5) 0.6857(4) 0.0285(12) Uani 1 1 d . . . . .
H22 H -0.0575 0.2475 0.7384 0.034 Uiso 1 1 calc R U . . .
C23 C 0.0695(4) 0.1691(5) 0.6436(4) 0.0238(11) Uani 1 1 d . . . . .
H23 H 0.0628 0.0991 0.6666 0.029 Uiso 1 1 calc R U . . .
C24 C 0.1501(4) 0.1877(4) 0.5663(4) 0.0200(10) Uani 1 1 d . . . . .
C25 C 0.2415(4) 0.0033(4) 0.5195(4) 0.0190(10) Uani 1 1 d . . . . .
C26 C 0.1614(5) -0.0427(5) 0.4912(4) 0.0269(12) Uani 1 1 d . . . . .
H26 H 0.1015 0.0003 0.4662 0.032 Uiso 1 1 calc R U . . .
C27 C 0.1695(5) -0.1514(5) 0.4997(4) 0.0302(13) Uani 1 1 d . . . . .
H27 H 0.1159 -0.1836 0.4792 0.036 Uiso 1 1 calc R U . . .
C28 C 0.2548(5) -0.2133(4) 0.5378(4) 0.0255(11) Uani 1 1 d . . . . .
C29 C 0.3345(5) -0.1672(5) 0.5678(4) 0.0283(12) Uani 1 1 d . . . . .
H29 H 0.3927 -0.2102 0.5949 0.034 Uiso 1 1 calc R U . . .
C30 C 0.3279(5) -0.0578(4) 0.5578(4) 0.0262(12) Uani 1 1 d . . . . .
H30 H 0.3822 -0.0254 0.5771 0.031 Uiso 1 1 calc R U . . .
C31 C 0.2622(6) -0.3307(5) 0.5482(5) 0.0378(15) Uani 1 1 d . . . . .
C32 C 0.9222(5) 0.6202(4) 0.0945(4) 0.0259(12) Uani 1 1 d . . . . .
C33 C 0.7545(4) 0.7028(4) 0.2141(4) 0.0203(10) Uani 1 1 d . . . . .
C34 C 0.7134(5) 0.6179(5) 0.2647(4) 0.0259(11) Uani 1 1 d . . . . .
H34 H 0.7456 0.5463 0.2505 0.031 Uiso 1 1 calc R U . . .
C35 C 0.6215(5) 0.6442(5) 0.3379(4) 0.0289(12) Uani 1 1 d . . . . .
H35 H 0.5905 0.5888 0.3739 0.035 Uiso 1 1 calc R U . . .
C36 C 0.5752(5) 0.7476(5) 0.3589(4) 0.0268(12) Uani 1 1 d . . . . .
H36 H 0.5147 0.7617 0.4105 0.032 Uiso 1 1 calc R U . . .
C37 C 0.6143(4) 0.8318(4) 0.3071(4) 0.0228(11) Uani 1 1 d . . . . .
H37 H 0.5803 0.9032 0.3204 0.027 Uiso 1 1 calc R U . . .
C38 C 0.7056(4) 0.8072(4) 0.2345(4) 0.0191(10) Uani 1 1 d . . . . .
C39 C 0.7385(4) 0.9867(4) 0.1685(3) 0.0187(10) Uani 1 1 d . . . . .
C40 C 0.8186(4) 1.0466(4) 0.1749(4) 0.0223(11) Uani 1 1 d . . . . .
H40 H 0.8916 1.0125 0.1817 0.027 Uiso 1 1 calc R U . . .
C41 C 0.7912(4) 1.1557(4) 0.1714(4) 0.0236(11) Uani 1 1 d . . . . .
H41 H 0.8455 1.1969 0.1754 0.028 Uiso 1 1 calc R U . . .
C42 C 0.6846(5) 1.2058(4) 0.1618(4) 0.0230(11) Uani 1 1 d . . . . .
C43 C 0.6039(4) 1.1459(4) 0.1570(4) 0.0229(11) Uani 1 1 d . . . . .
H43 H 0.5308 1.1803 0.1514 0.027 Uiso 1 1 calc R U . . .
C44 C 0.6307(4) 1.0362(4) 0.1605(4) 0.0219(11) Uani 1 1 d . . . . .
H44 H 0.5761 0.9949 0.1575 0.026 Uiso 1 1 calc R U . . .
C45 C 0.6526(5) 1.3241(5) 0.1586(4) 0.0315(13) Uani 1 1 d . . . . .

loop_
_atom_site_aniso_label
_atom_site_aniso_U_11
_atom_site_aniso_U_22
_atom_site_aniso_U_33
_atom_site_aniso_U_23
_atom_site_aniso_U_13
_atom_site_aniso_U_12
Se1 0.0195(3) 0.0274(3) 0.0241(3) 0.0044(2) 0.0006(2) -0.0041(2)
Se2 0.0217(3) 0.0269(3) 0.0281(3) 0.0055(2) -0.0014(2) -0.0064(2)
Se3 0.0207(3) 0.0234(3) 0.0235(3) -0.0029(2) 0.0014(2) -0.0047(2)
F1 0.0314(18) 0.0345(19) 0.0258(17) -0.0079(14) -0.0019(14) -0.0009(14)
F2 0.0193(16) 0.0306(19) 0.044(2) -0.0006(15) -0.0080(14) 0.0009(13)
F3 0.0312(18) 0.0176(16) 0.043(2) -0.0024(14) -0.0033(15) -0.0035(13)
F7 0.064(3) 0.0143(17) 0.043(2) 0.0007(15) 0.0138(18) -0.0075(16)
F8 0.0352(18) 0.0274(18) 0.0233(16) 0.0042(13) -0.0031(14) -0.0102(14)
F9 0.043(2) 0.041(2) 0.038(2) 0.0054(16) -0.0091(16) -0.0257(17)
F10 0.070(3) 0.039(3) 0.155(6) -0.022(3) -0.025(4) -0.021(2)
F11 0.078(2) 0.070(2) 0.098(2) -0.0038(17) 0.0015(17) -0.0151(17)
F12 0.202(7) 0.037(3) 0.077(4) 0.019(3) -0.020(4) -0.038(4)
F13 0.0371(19) 0.035(2) 0.0283(18) -0.0099(15) -0.0065(15) 0.0076(15)
F14 0.036(2) 0.0212(18) 0.056(2) 0.0004(16) 0.0065(17) -0.0004(15)
F15 0.0214(16) 0.0334(19) 0.041(2) -0.0005(15) -0.0077(14) 0.0026(14)
F16 0.044(2) 0.020(2) 0.117(4) 0.003(2) -0.002(2) -0.0123(17)
F17 0.120(5) 0.025(2) 0.104(4) 0.010(2) -0.073(4) -0.004(2)
F18 0.093(4) 0.027(2) 0.068(3) -0.009(2) 0.029(3) -0.001(2)
N1 0.021(2) 0.019(2) 0.021(2) -0.0019(17) -0.0014(17) -0.0043(17)
N2 0.017(2) 0.019(2) 0.018(2) -0.0014(16) 0.0000(16) -0.0050(17)
N3 0.022(2) 0.021(2) 0.020(2) 0.0025(17) -0.0018(17) -0.0069(18)
N4 0.018(2) 0.020(2) 0.017(2) -0.0023(16) 0.0004(16) -0.0038(17)
N5 0.019(2) 0.018(2) 0.021(2) -0.0002(17) -0.0007(17) 0.0002(17)
N6 0.018(2) 0.020(2) 0.017(2) 0.0006(16) -0.0014(16) -0.0056(17)
C1 0.020(2) 0.019(3) 0.024(3) -0.001(2) -0.007(2) -0.004(2)
C2 0.021(2) 0.018(3) 0.020(2) 0.0017(19) -0.004(2) -0.007(2)
C3 0.018(2) 0.021(3) 0.023(3) -0.002(2) -0.008(2) 0.000(2)
C4 0.022(3) 0.021(3) 0.027(3) -0.004(2) -0.003(2) -0.001(2)
C5 0.020(2) 0.022(3) 0.023(3) -0.002(2) -0.004(2) -0.007(2)
C6 0.026(3) 0.017(3) 0.031(3) 0.003(2) -0.009(2) -0.006(2)
C7 0.027(3) 0.029(3) 0.033(3) 0.007(2) -0.006(2) -0.013(2)
C8 0.023(3) 0.028(3) 0.032(3) -0.002(2) 0.001(2) -0.007(2)
C9 0.017(2) 0.023(3) 0.026(3) -0.001(2) -0.002(2) -0.004(2)
C10 0.020(2) 0.019(3) 0.021(2) 0.0042(19) -0.007(2) -0.009(2)
C11 0.017(2) 0.017(2) 0.020(2) -0.0005(19) 0.0025(19) -0.0037(19)
C12 0.028(3) 0.028(3) 0.020(3) 0.002(2) -0.006(2) -0.007(2)
C13 0.029(3) 0.030(3) 0.024(3) -0.001(2) -0.001(2) -0.012(2)
C14 0.018(2) 0.022(3) 0.034(3) 0.001(2) 0.003(2) -0.007(2)
C15 0.026(3) 0.026(3) 0.035(3) 0.007(2) -0.009(2) -0.007(2)
C16 0.026(3) 0.029(3) 0.029(3) 0.001(2) -0.008(2) -0.007(2)
C17 0.023(3) 0.025(3) 0.040(3) 0.006(2) 0.004(2) -0.010(2)
C18 0.034(3) 0.021(3) 0.025(3) 0.000(2) -0.001(2) -0.010(2)
C19 0.020(2) 0.023(3) 0.019(2) 0.001(2) -0.005(2) -0.005(2)
C20 0.029(3) 0.018(3) 0.033(3) -0.002(2) -0.002(2) -0.004(2)
C21 0.024(3) 0.029(3) 0.031(3) -0.007(2) 0.002(2) 0.000(2)
C22 0.018(3) 0.034(3) 0.030(3) -0.004(2) 0.003(2) -0.002(2)
C23 0.020(3) 0.029(3) 0.023(3) 0.003(2) -0.002(2) -0.007(2)
C24 0.018(2) 0.021(3) 0.020(2) -0.002(2) -0.0020(19) -0.001(2)
C25 0.020(2) 0.019(3) 0.017(2) -0.0008(19) 0.0003(19) -0.0040(19)
C26 0.025(3) 0.031(3) 0.027(3) 0.003(2) -0.010(2) -0.007(2)
C27 0.031(3) 0.034(3) 0.029(3) 0.000(2) -0.007(2) -0.015(3)
C28 0.032(3) 0.022(3) 0.022(3) 0.001(2) 0.000(2) -0.010(2)
C29 0.033(3) 0.025(3) 0.026(3) 0.002(2) -0.007(2) -0.003(2)
C30 0.025(3) 0.025(3) 0.031(3) 0.000(2) -0.011(2) -0.006(2)
C31 0.045(4) 0.026(3) 0.043(4) -0.003(3) -0.007(3) -0.007(3)
C32 0.025(3) 0.021(3) 0.028(3) 0.000(2) -0.003(2) 0.002(2)
C33 0.019(2) 0.019(3) 0.022(3) 0.000(2) -0.003(2) -0.0019(19)
C34 0.026(3) 0.022(3) 0.028(3) 0.003(2) -0.001(2) -0.005(2)
C35 0.028(3) 0.028(3) 0.030(3) 0.006(2) -0.001(2) -0.012(2)
C36 0.023(3) 0.033(3) 0.024(3) 0.002(2) -0.001(2) -0.008(2)
C37 0.025(3) 0.020(3) 0.025(3) 0.000(2) -0.008(2) -0.007(2)
C38 0.020(2) 0.017(2) 0.021(3) 0.0033(19) -0.006(2) -0.0070(19)
C39 0.021(2) 0.019(3) 0.016(2) 0.0011(19) -0.0010(19) -0.006(2)
C40 0.020(2) 0.023(3) 0.024(3) 0.001(2) -0.005(2) -0.005(2)
C41 0.024(3) 0.023(3) 0.025(3) 0.001(2) -0.006(2) -0.007(2)
C42 0.027(3) 0.022(3) 0.019(3) 0.002(2) -0.004(2) -0.004(2)
C43 0.021(3) 0.023(3) 0.022(3) -0.001(2) -0.002(2) -0.001(2)
C44 0.019(2) 0.027(3) 0.020(3) 0.001(2) -0.003(2) -0.006(2)
C45 0.038(3) 0.024(3) 0.033(3) 0.000(2) -0.006(3) -0.006(2)

loop_
_atom_type_symbol
_atom_type_description
_atom_type_scat_dispersion_real
_atom_type_scat_dispersion_imag
_atom_type_scat_source
C C 0.0033 0.0016 'International Tables Vol C Tables 4.2.6.8 and 6.1.1.4'
H H 0.0000 0.0000 'International Tables Vol C Tables 4.2.6.8 and 6.1.1.4'
N N 0.0061 0.0033 'International Tables Vol C Tables 4.2.6.8 and 6.1.1.4'
F F 0.0171 0.0103 'International Tables Vol C Tables 4.2.6.8 and 6.1.1.4'
Se Se -0.0929 2.2259 'International Tables Vol C Tables 4.2.6.8 and 6.1.1.4'

loop_
_geom_angle_atom_site_label_1
_geom_angle_atom_site_label_2
_geom_angle_atom_site_label_3
_geom_angle
C1 N1 C5 110.1(4)
C1 N1 C4 122.5(4)
C5 N1 C4 127.1(4)
C1 N2 C10 110.4(4)
C1 N2 C11 125.5(4)
C10 N2 C11 124.1(4)
C2 N3 C19 111.1(4)
C2 N3 C18 123.1(4)
C19 N3 C18 125.7(5)
C2 N4 C24 110.4(4)
C2 N4 C25 125.2(4)
C24 N4 C25 124.2(4)
C3 N5 C33 111.0(4)
C3 N5 C32 122.8(4)
C33 N5 C32 126.2(4)
C3 N6 C38 110.8(4)
C3 N6 C39 125.5(4)
C38 N6 C39 123.7(4)
N2 C1 N1 106.0(4)
N2 C1 Se2 127.2(4)
N1 C1 Se2 126.7(4)
N4 C2 N3 106.0(4)
N4 C2 Se3 126.4(4)
N3 C2 Se3 127.5(4)
N6 C3 N5 105.2(4)
N6 C3 Se1 127.5(4)
N5 C3 Se1 127.3(4)
F1 C4 F3 108.5(4)
F1 C4 F2 108.5(4)
F3 C4 F2 108.5(4)
F1 C4 N1 111.7(4)
F3 C4 N1 108.6(4)
F2 C4 N1 111.0(4)
C10 C5 C6 120.6(5)
C10 C5 N1 106.0(4)
C6 C5 N1 133.4(5)
C7 C6 C5 116.2(5)
C8 C7 C6 122.3(5)
C9 C8 C7 120.8(5)
C10 C9 C8 117.7(5)
C9 C10 C5 122.4(5)
C9 C10 N2 130.1(5)
C5 C10 N2 107.4(4)
C12 C11 C16 121.3(5)
C12 C11 N2 119.8(5)
C16 C11 N2 118.8(5)
C11 C12 C13 119.4(5)
C12 C13 C14 120.0(5)
C15 C14 C13 120.0(5)
C15 C14 C17 119.2(5)
C13 C14 C17 120.8(5)
C16 C15 C14 120.6(5)
C15 C16 C11 118.7(5)
F6 C17 F5 113.5(7)
F5A C17 F6A 112.3(8)
F6 C17 F4 106.3(7)
F5 C17 F4 100.0(7)
F5A C17 F4A 98.1(8)
F6A C17 F4A 102.3(8)
F6 C17 C14 113.2(6)
F5A C17 C14 114.6(6)
F5 C17 C14 112.1(6)
F6A C17 C14 114.4(6)
F4 C17 C14 110.7(6)
F4A C17 C14 113.2(7)
F7 C18 F9 108.5(5)
F7 C18 F8 108.0(5)
F9 C18 F8 107.5(5)
F7 C18 N3 109.3(5)
F9 C18 N3 111.6(5)
F8 C18 N3 111.8(4)
C20 C19 C24 121.0(5)
C20 C19 N3 134.3(5)
C24 C19 N3 104.7(4)
C19 C20 C21 117.0(5)
C20 C21 C22 122.2(5)
C23 C22 C21 120.6(5)
C22 C23 C24 117.2(5)
C23 C24 C19 122.1(5)
C23 C24 N4 130.1(5)
C19 C24 N4 107.8(4)
C30 C25 C26 121.1(5)
C30 C25 N4 120.3(5)
C26 C25 N4 118.6(5)
C27 C26 C25 119.4(5)
C28 C27 C26 120.2(5)
C27 C28 C29 120.6(5)
C27 C28 C31 120.0(5)
C29 C28 C31 119.4(5)
C30 C29 C28 119.5(5)
C25 C30 C29 119.2(5)
F11 C31 F10 108.5(6)
F11 C31 F12 108.4(7)
F10 C31 F12 100.4(6)
F11 C31 C28 113.3(6)
F10 C31 C28 113.2(6)
F12 C31 C28 112.2(6)
F14 C32 F13 108.5(5)
F14 C32 F15 107.6(4)
F13 C32 F15 107.5(5)
F14 C32 N5 109.7(5)
F13 C32 N5 112.4(4)
F15 C32 N5 111.1(5)
C38 C33 C34 121.4(5)
C38 C33 N5 105.7(4)
C34 C33 N5 132.9(5)
C33 C34 C35 116.2(5)
C36 C35 C34 122.0(5)
C35 C36 C37 121.8(5)
C36 C37 C38 117.0(5)
C33 C38 C37 121.6(5)
C33 C38 N6 107.3(4)
C37 C38 N6 131.1(5)
C40 C39 C44 120.7(5)
C40 C39 N6 120.0(5)
C44 C39 N6 119.3(4)
C41 C40 C39 119.4(5)
C40 C41 C42 120.4(5)
C41 C42 C43 120.1(5)
C41 C42 C45 121.4(5)
C43 C42 C45 118.4(5)
C44 C43 C42 119.9(5)
C43 C44 C39 119.5(5)
F16 C45 F18 107.4(5)
F16 C45 F17 106.4(5)
F18 C45 F17 104.0(6)
F16 C45 C42 113.4(5)
F18 C45 C42 112.9(5)
F17 C45 C42 112.0(5)

loop_
_geom_bond_atom_site_label_1
_geom_bond_atom_site_label_2
_geom_bond_distance
Se1 C3 1.810(5)
Se2 C1 1.809(5)
Se3 C2 1.821(5)
F1 C4 1.317(6)
F2 C4 1.330(6)
F3 C4 1.319(6)
F4 C17 1.388(11)
F5 C17 1.292(11)
F6 C17 1.273(10)
F4A C17 1.400(14)
F5A C17 1.275(11)
F6A C17 1.307(12)
F7 C18 1.317(7)
F8 C18 1.330(6)
F9 C18 1.330(7)
F10 C31 1.319(8)
F11 C31 1.279(9)
F12 C31 1.323(9)
F13 C32 1.325(6)
F14 C32 1.307(7)
F15 C32 1.333(6)
F16 C45 1.315(7)
F17 C45 1.327(7)
F18 C45 1.324(7)
N1 C1 1.384(7)
N1 C5 1.410(7)
N1 C4 1.442(7)
N2 C1 1.362(7)
N2 C10 1.399(6)
N2 C11 1.438(6)
N3 C2 1.375(7)
N3 C19 1.414(7)
N3 C18 1.437(7)
N4 C2 1.360(6)
N4 C24 1.399(6)
N4 C25 1.431(7)
N5 C3 1.388(7)
N5 C33 1.416(7)
N5 C32 1.437(7)
N6 C3 1.371(7)
N6 C38 1.410(6)
N6 C39 1.435(7)
C5 C10 1.386(7)
C5 C6 1.398(7)
C6 C7 1.398(8)
C7 C8 1.380(8)
C8 C9 1.376(8)
C9 C10 1.370(7)
C11 C12 1.380(7)
C11 C16 1.396(7)
C12 C13 1.381(8)
C13 C14 1.390(8)
C14 C15 1.387(8)
C14 C17 1.497(8)
C15 C16 1.378(8)
C19 C20 1.381(8)
C19 C24 1.398(7)
C20 C21 1.393(8)
C21 C22 1.399(8)
C22 C23 1.386(8)
C23 C24 1.387(7)
C25 C30 1.382(7)
C25 C26 1.388(7)
C26 C27 1.379(8)
C27 C28 1.375(8)
C28 C29 1.396(8)
C28 C31 1.492(8)
C29 C30 1.391(8)
C33 C38 1.389(7)
C33 C34 1.393(7)
C34 C35 1.403(8)
C35 C36 1.373(8)
C36 C37 1.382(8)
C37 C38 1.391(7)
C39 C40 1.394(7)
C39 C44 1.395(7)
C40 C41 1.376(8)
C41 C42 1.388(8)
C42 C43 1.395(8)
C42 C45 1.495(8)
C43 C44 1.384(8)

loop_
_geom_torsion_atom_site_label_1
_geom_torsion_atom_site_label_2
_geom_torsion_atom_site_label_3
_geom_torsion_atom_site_label_4
_geom_torsion
C10 N2 C1 N1 2.3(5)
C11 N2 C1 N1 -176.4(4)
C10 N2 C1 Se2 -176.5(4)
C11 N2 C1 Se2 4.8(7)
C5 N1 C1 N2 -2.1(5)
C4 N1 C1 N2 -175.8(4)
C5 N1 C1 Se2 176.7(4)
C4 N1 C1 Se2 3.0(7)
C24 N4 C2 N3 0.3(6)
C25 N4 C2 N3 176.0(4)
C24 N4 C2 Se3 -178.6(4)
C25 N4 C2 Se3 -2.9(7)
C19 N3 C2 N4 0.0(6)
C18 N3 C2 N4 177.4(5)
C19 N3 C2 Se3 178.9(4)
C18 N3 C2 Se3 -3.8(7)
C38 N6 C3 N5 -0.2(5)
C39 N6 C3 N5 -178.0(4)
C38 N6 C3 Se1 179.4(4)
C39 N6 C3 Se1 1.6(7)
C33 N5 C3 N6 0.1(5)
C32 N5 C3 N6 -177.5(4)
C33 N5 C3 Se1 -179.5(4)
C32 N5 C3 Se1 2.9(7)
C1 N1 C4 F1 -61.3(6)
C5 N1 C4 F1 126.1(5)
C1 N1 C4 F3 179.1(4)
C5 N1 C4 F3 6.5(7)
C1 N1 C4 F2 59.9(6)
C5 N1 C4 F2 -112.7(6)
C1 N1 C5 C10 1.1(6)
C4 N1 C5 C10 174.5(5)
C1 N1 C5 C6 -178.9(6)
C4 N1 C5 C6 -5.6(9)
C10 C5 C6 C7 -1.5(8)
N1 C5 C6 C7 178.5(5)
C5 C6 C7 C8 0.7(8)
C6 C7 C8 C9 0.2(9)
C7 C8 C9 C10 -0.2(8)
C8 C9 C10 C5 -0.6(8)
C8 C9 C10 N2 -179.1(5)
C6 C5 C10 C9 1.6(8)
N1 C5 C10 C9 -178.5(5)
C6 C5 C10 N2 -179.7(5)
N1 C5 C10 N2 0.3(5)
C1 N2 C10 C9 177.0(5)
C11 N2 C10 C9 -4.3(8)
C1 N2 C10 C5 -1.7(6)
C11 N2 C10 C5 177.1(4)
C1 N2 C11 C12 -103.4(6)
C10 N2 C11 C12 78.0(6)
C1 N2 C11 C16 79.4(6)
C10 N2 C11 C16 -99.1(6)
C16 C11 C12 C13 -0.3(8)
N2 C11 C12 C13 -177.4(5)
C11 C12 C13 C14 0.8(8)
C12 C13 C14 C15 -1.0(8)
C12 C13 C14 C17 179.9(5)
C13 C14 C15 C16 0.6(8)
C17 C14 C15 C16 179.7(5)
C14 C15 C16 C11 -0.1(8)
C12 C11 C16 C15 0.0(8)
N2 C11 C16 C15 177.1(5)
C15 C14 C17 F6 65.9(8)
C13 C14 C17 F6 -115.0(7)
C15 C14 C17 F5A -116.9(8)
C13 C14 C17 F5A 62.2(9)
C15 C14 C17 F5 -64.2(8)
C13 C14 C17 F5 115.0(7)
C15 C14 C17 F6A 111.2(8)
C13 C14 C17 F6A -69.7(9)
C15 C14 C17 F4 -174.8(6)
C13 C14 C17 F4 4.3(8)
C15 C14 C17 F4A -5.5(9)
C13 C14 C17 F4A 173.6(7)
C2 N3 C18 F7 174.5(5)
C19 N3 C18 F7 -8.6(7)
C2 N3 C18 F9 -65.4(6)
C19 N3 C18 F9 111.5(6)
C2 N3 C18 F8 55.0(7)
C19 N3 C18 F8 -128.0(5)
C2 N3 C19 C20 180.0(6)
C18 N3 C19 C20 2.7(9)
C2 N3 C19 C24 -0.3(6)
C18 N3 C19 C24 -177.5(5)
C24 C19 C20 C21 0.0(8)
N3 C19 C20 C21 179.7(6)
C19 C20 C21 C22 0.6(9)
C20 C21 C22 C23 -0.2(9)
C21 C22 C23 C24 -0.7(8)
C22 C23 C24 C19 1.2(8)
C22 C23 C24 N4 179.8(5)
C20 C19 C24 C23 -0.9(8)
N3 C19 C24 C23 179.3(5)
C20 C19 C24 N4 -179.8(5)
N3 C19 C24 N4 0.4(5)
C2 N4 C24 C23 -179.2(5)
C25 N4 C24 C23 5.1(8)
C2 N4 C24 C19 -0.5(6)
C25 N4 C24 C19 -176.2(4)
C2 N4 C25 C30 76.3(7)
C24 N4 C25 C30 -108.5(6)
C2 N4 C25 C26 -105.1(6)
C24 N4 C25 C26 70.0(7)
C30 C25 C26 C27 -1.4(8)
N4 C25 C26 C27 -179.9(5)
C25 C26 C27 C28 1.4(9)
C26 C27 C28 C29 -0.4(9)
C26 C27 C28 C31 179.1(6)
C27 C28 C29 C30 -0.8(9)
C31 C28 C29 C30 179.7(5)
C26 C25 C30 C29 0.2(8)
N4 C25 C30 C29 178.7(5)
C28 C29 C30 C25 0.9(8)
C27 C28 C31 F11 123.9(7)
C29 C28 C31 F11 -56.6(8)
C27 C28 C31 F10 -0.2(9)
C29 C28 C31 F10 179.2(6)
C27 C28 C31 F12 -113.0(7)
C29 C28 C31 F12 66.5(8)
C3 N5 C32 F14 179.5(5)
C33 N5 C32 F14 2.4(7)
C3 N5 C32 F13 -59.7(7)
C33 N5 C32 F13 123.1(5)
C3 N5 C32 F15 60.8(6)
C33 N5 C32 F15 -116.4(5)
C3 N5 C33 C38 0.0(6)
C32 N5 C33 C38 177.5(5)
C3 N5 C33 C34 179.7(6)
C32 N5 C33 C34 -2.9(9)
C38 C33 C34 C35 -1.0(8)
N5 C33 C34 C35 179.4(5)
C33 C34 C35 C36 -0.4(8)
C34 C35 C36 C37 2.2(9)
C35 C36 C37 C38 -2.3(8)
C34 C33 C38 C37 0.8(8)
N5 C33 C38 C37 -179.5(5)
C34 C33 C38 N6 -179.9(5)
N5 C33 C38 N6 -0.2(5)
C36 C37 C38 C33 0.9(8)
C36 C37 C38 N6 -178.3(5)
C3 N6 C38 C33 0.2(6)
C39 N6 C38 C33 178.1(4)
C3 N6 C38 C37 179.5(5)
C39 N6 C38 C37 -2.7(8)
C3 N6 C39 C40 -55.3(7)
C38 N6 C39 C40 127.2(5)
C3 N6 C39 C44 125.3(5)
C38 N6 C39 C44 -52.2(7)
C44 C39 C40 C41 -1.3(8)
N6 C39 C40 C41 179.3(5)
C39 C40 C41 C42 0.3(8)
C40 C41 C42 C43 0.8(8)
C40 C41 C42 C45 179.5(5)
C41 C42 C43 C44 -0.9(8)
C45 C42 C43 C44 -179.5(5)
C42 C43 C44 C39 -0.2(8)
C40 C39 C44 C43 1.3(8)
N6 C39 C44 C43 -179.4(5)
C41 C42 C45 F16 15.7(8)
C43 C42 C45 F16 -165.6(5)
C41 C42 C45 F18 -106.7(7)
C43 C42 C45 F18 71.9(7)
C41 C42 C45 F17 136.2(6)
C43 C42 C45 F17 -45.1(8)
